data_7211470
loop_
_publ_author_name
'Wang, Guan-E'
'Jiang, Xiao-Ming'
'Zhang, Ming-Jian'
'Chen, Hui-Fen'
'Liu, Bin-Wen'
'Wang, Ming-Sheng'
'Guo, Guo-Cong'

_publ_section_title
;
 Crystal structures and optical properties of iodoplumbates hybrids
 templated by in situ synthesized 1,4-diazabicyclo[2.2.2]octane
 derivatives
;
_journal_issue 47
_journal_name_full CrystEngComm
_journal_page_first 10399
_journal_paper_doi 10.1039/c3ce41720d
_journal_volume 15
_journal_year 2013
_chemical_absolute_configuration ad
_chemical_formula_moiety I24Pb7,2(C8H18N2),2(C4H9N),2(C6H14N2)
_chemical_formula_sum 'C36 H82 I24 N10 Pb7'
_chemical_formula_weight 5151.05
_chemical_name_systematic
; 
 ? 
;
_space_group_IT_number 18
_symmetry_cell_setting orthorhombic
_symmetry_space_group_name_Hall 'P 2 2ab'
_symmetry_space_group_name_H-M 'P 21 21 2'
_atom_sites_solution_hydrogens geom
_atom_sites_solution_primary direct
_atom_sites_solution_secondary difmap
_audit_creation_method SHELXL-97
_cell_angle_alpha 90.00
_cell_angle_beta 90.00
_cell_angle_gamma 90.00
_cell_formula_units_Z 2
_cell_length_a 15.5866(6)
_cell_length_b 32.6596(15)
_cell_length_c 9.4273(4)
_cell_measurement_reflns_used 13310
_cell_measurement_temperature 293(2)
_cell_measurement_theta_max 27.4855
_cell_measurement_theta_min 2.2488
_cell_volume 4799.0(4)
_computing_cell_refinement 'CrystalClear (Rigaku Inc., 2007)'
_computing_data_collection 'CrystalClear (Rigaku Inc., 2007)'
_computing_data_reduction 'CrystalClear (Rigaku Inc., 2007)'
_computing_publication_material 'Siemens SHELXTL^TM^ 5'
_computing_structure_refinement 'SHELXL-97 (Sheldrick, 1997)'
_computing_structure_solution 'SHELXS-97 (Sheldrick, 1990)'
_diffrn_ambient_temperature 293(2)
_diffrn_detector_area_resol_mean 28.5714
_diffrn_measured_fraction_theta_full 0.995
_diffrn_measured_fraction_theta_max 0.995
_diffrn_measurement_device_type 'Rigaku Mercury CCD'
_diffrn_measurement_method CCD_Profile_fitting
_diffrn_radiation_monochromator graphite
_diffrn_radiation_source 'fine-focus sealed tube'
_diffrn_radiation_type MoK\a
_diffrn_radiation_wavelength 0.71073
_diffrn_reflns_av_R_equivalents 0.0456
_diffrn_reflns_av_sigmaI/netI 0.0587
_diffrn_reflns_limit_h_max 18
_diffrn_reflns_limit_h_min -18
_diffrn_reflns_limit_k_max 39
_diffrn_reflns_limit_k_min -39
_diffrn_reflns_limit_l_max 11
_diffrn_reflns_limit_l_min -11
_diffrn_reflns_number 32319
_diffrn_reflns_theta_full 25.50
_diffrn_reflns_theta_max 25.50
_diffrn_reflns_theta_min 3.14
_exptl_absorpt_coefficient_mu 19.983
_exptl_absorpt_correction_T_max 0.4349
_exptl_absorpt_correction_T_min 0.1085
_exptl_absorpt_correction_type multi-scan
_exptl_absorpt_process_details 'Sphere (Rigaku CrystalClear)'
_exptl_crystal_colour yellow
_exptl_crystal_density_diffrn 3.565
_exptl_crystal_density_method 'not measured'
_exptl_crystal_description rod
_exptl_crystal_F_000 4428
_exptl_crystal_size_max 0.20
_exptl_crystal_size_mid 0.05
_exptl_crystal_size_min 0.05
_refine_diff_density_max 0.745
_refine_diff_density_min -0.928
_refine_diff_density_rms 0.153
_refine_ls_abs_structure_details 'Flack H D (1983), Acta Cryst. A39, 876-881'
_refine_ls_abs_structure_Flack 0.009(3)
_refine_ls_extinction_method none
_refine_ls_goodness_of_fit_ref 0.886
_refine_ls_hydrogen_treatment constr
_refine_ls_matrix_type full
_refine_ls_number_parameters 348
_refine_ls_number_reflns 8896
_refine_ls_number_restraints 0
_refine_ls_restrained_S_all 0.886
_refine_ls_R_factor_all 0.0323
_refine_ls_R_factor_gt 0.0277
_refine_ls_shift/su_max 0.002
_refine_ls_shift/su_mean 0.000
_refine_ls_structure_factor_coef Fsqd
_refine_ls_weighting_details 'calc w=1/[\s^2^(Fo^2^)+(0.0003P)^2^+0.0000P] where P=(Fo^2^+2Fc^2^)/3'
_refine_ls_weighting_scheme calc
_refine_ls_wR_factor_gt 0.0425
_refine_ls_wR_factor_ref 0.0442
_reflns_number_gt 8042
_reflns_number_total 8896
_reflns_threshold_expression >2sigma(I)
_cod_data_source_file c3ce41720d.txt
_cod_data_source_block Compound5
_cod_depositor_comments
;
The following automatic conversions were performed:

'_symmetry_cell_setting' value 'Orthorhombic' changed to
'orthorhombic' according to
/home/saulius/struct/CIF-dictionaries/cif_core.dic dictionary named
'cif_core.dic' version 2.4.2 from
2011-04-26.

'_exptl_absorpt_correction_type' value 'Multi-scan'
changed to 'multi-scan' according to
/home/saulius/struct/CIF-dictionaries/cif_core.dic dictionary named
'cif_core.dic' version 2.4.2 from 2011-04-26.

Automatic conversion script
Id: cif_fix_values 1891 2012-01-12 08:04:46Z andrius 
;
_cod_original_sg_symbol_H-M P2(1)2(1)2
_cod_database_code 7211470

loop_
_symmetry_equiv_pos_as_xyz
'x, y, z'
'-x, -y, z'
'-x+1/2, y+1/2, -z'
'x+1/2, -y+1/2, -z'

loop_
_atom_site_label
_atom_site_type_symbol
_atom_site_fract_x
_atom_site_fract_y
_atom_site_fract_z
_atom_site_U_iso_or_equiv
_atom_site_adp_type
_atom_site_occupancy
_atom_site_symmetry_multiplicity
_atom_site_calc_flag
_atom_site_refinement_flags
Pb1 Pb 0.5000 0.5000 0.55629(4) 0.04509(10) Uani 1 2 d S
Pb2 Pb 0.717377(14) 0.593410(7) 1.05490(3) 0.03653(6) Uani 1 1 d .
Pb3 Pb 0.976772(15) 0.623543(8) 1.05854(3) 0.04094(6) Uani 1 1 d .
Pb4 Pb 0.792551(16) 0.720210(8) 1.02609(2) 0.04175(7) Uani 1 1 d .
I1 I 0.35714(3) 0.572855(17) 0.54389(5) 0.06842(16) Uani 1 1 d .
I2 I 0.60536(3) 0.549293(15) 0.32093(5) 0.05496(13) Uani 1 1 d .
I3 I 0.61713(3) 0.540705(14) 0.80758(5) 0.04912(12) Uani 1 1 d .
I4 I 0.58574(3) 0.667073(13) 1.01973(4) 0.04705(12) Uani 1 1 d .
I5 I 0.81918(3) 0.635584(13) 0.80747(4) 0.04162(12) Uani 1 1 d .
I6 I 0.81084(3) 0.647598(14) 1.29312(4) 0.04658(12) Uani 1 1 d .
I7 I 0.88038(3) 0.531545(13) 1.08981(4) 0.04635(12) Uani 1 1 d .
I8 I 1.09430(3) 0.608256(14) 0.80133(4) 0.04781(12) Uani 1 1 d .
I9 I 1.10621(3) 0.621252(14) 1.29889(4) 0.04906(13) Uani 1 1 d .
I10 I 0.99209(3) 0.720061(12) 1.04098(4) 0.04440(11) Uani 1 1 d .
I11 I 0.76557(3) 0.788154(14) 1.24015(5) 0.04801(13) Uani 1 1 d .
I12 I 0.79782(3) 0.776171(14) 0.76696(4) 0.04513(12) Uani 1 1 d .
N11 N 0.4335(3) 0.31589(14) 0.5533(5) 0.0332(13) Uani 1 1 d .
N12 N 0.4728(3) 0.24336(14) 0.4695(5) 0.0382(14) Uani 1 1 d .
N21 N 0.0770(4) 0.48592(16) 0.5564(6) 0.0623(18) Uani 1 1 d .
N31 N 1.1241(4) 0.07381(19) 0.8290(5) 0.069(2) Uani 1 1 d .
H41A H 1.1001 0.0670 0.7443 0.083 Uiso 1 1 calc R
N32 N 1.1900(4) 0.09197(19) 1.0603(6) 0.070(2) Uani 1 1 d .
H42A H 1.2139 0.0986 1.1454 0.084 Uiso 1 1 calc R
C11 C 0.4088(5) 0.3586(2) 0.6008(7) 0.064(2) Uani 1 1 d .
H11A H 0.3551 0.3661 0.5584 0.097 Uiso 1 1 calc R
H11B H 0.4524 0.3777 0.5720 0.097 Uiso 1 1 calc R
H11C H 0.4033 0.3591 0.7023 0.097 Uiso 1 1 calc R
C12 C 0.4418(5) 0.3143(2) 0.3957(6) 0.054(2) Uani 1 1 d .
H12A H 0.4894 0.3315 0.3663 0.065 Uiso 1 1 calc R
H12B H 0.3900 0.3251 0.3526 0.065 Uiso 1 1 calc R
C13 C 0.4569(4) 0.2710(2) 0.3438(5) 0.0424(19) Uani 1 1 d .
H13A H 0.4071 0.2614 0.2916 0.051 Uiso 1 1 calc R
H13B H 0.5060 0.2703 0.2807 0.051 Uiso 1 1 calc R
C14 C 0.5165(4) 0.3023(2) 0.6162(6) 0.049(2) Uani 1 1 d .
H14A H 0.5105 0.3005 0.7184 0.058 Uiso 1 1 calc R
H14B H 0.5603 0.3226 0.5958 0.058 Uiso 1 1 calc R
C15 C 0.5453(3) 0.26053(19) 0.5577(6) 0.0438(18) Uani 1 1 d .
H15A H 0.5963 0.2638 0.4998 0.053 Uiso 1 1 calc R
H15B H 0.5586 0.2421 0.6352 0.053 Uiso 1 1 calc R
C16 C 0.3668(4) 0.2852(2) 0.5971(7) 0.054(2) Uani 1 1 d .
H16A H 0.3131 0.2916 0.5500 0.065 Uiso 1 1 calc R
H16B H 0.3575 0.2873 0.6985 0.065 Uiso 1 1 calc R
C17 C 0.3928(4) 0.24189(17) 0.5606(6) 0.0383(16) Uani 1 1 d .
H17A H 0.3469 0.2283 0.5095 0.046 Uiso 1 1 calc R
H17B H 0.4041 0.2266 0.6467 0.046 Uiso 1 1 calc R
C18 C 0.4959(5) 0.2014(2) 0.4178(7) 0.067(2) Uani 1 1 d .
H18A H 0.5467 0.2029 0.3604 0.101 Uiso 1 1 calc R
H18B H 0.4495 0.1906 0.3623 0.101 Uiso 1 1 calc R
H18C H 0.5063 0.1838 0.4975 0.101 Uiso 1 1 calc R
C21 C 0.1697(5) 0.4699(2) 0.5547(11) 0.111(4) Uani 1 1 d .
H21A H 0.1875 0.4655 0.4584 0.166 Uiso 1 1 calc R
H21B H 0.1726 0.4445 0.6059 0.166 Uiso 1 1 calc R
H21C H 0.2068 0.4896 0.5987 0.166 Uiso 1 1 calc R
C22 C -0.0734(4) 0.47422(18) 0.4774(7) 0.052(2) Uani 1 1 d .
H22A H -0.0877 0.4787 0.3784 0.062 Uiso 1 1 calc R
H22B H -0.1148 0.4552 0.5170 0.062 Uiso 1 1 calc R
C23 C 0.0183(4) 0.45589(19) 0.4891(6) 0.054(2) Uani 1 1 d .
H23A H 0.0166 0.4310 0.5454 0.065 Uiso 1 1 calc R
H23B H 0.0394 0.4489 0.3954 0.065 Uiso 1 1 calc R
C24 C 0.0460(6) 0.4933(3) 0.7058(6) 0.106(4) Uani 1 1 d .
H24A H 0.0519 0.4684 0.7608 0.127 Uiso 1 1 calc R
H24B H 0.0811 0.5143 0.7501 0.127 Uiso 1 1 calc R
C31 C 1.1472(6) 0.1162(2) 0.8296(7) 0.086(3) Uani 1 1 d .
H31A H 1.0956 0.1328 0.8243 0.104 Uiso 1 1 calc R
H31B H 1.1819 0.1222 0.7467 0.104 Uiso 1 1 calc R
C32 C 1.1964(4) 0.12728(18) 0.9612(7) 0.054(2) Uani 1 1 d .
H32A H 1.2560 0.1326 0.9379 0.065 Uiso 1 1 calc R
H32B H 1.1723 0.1517 1.0044 0.065 Uiso 1 1 calc R
C33 C 1.2079(5) 0.0487(2) 0.8529(7) 0.069(3) Uani 1 1 d .
H33A H 1.1968 0.0198 0.8378 0.083 Uiso 1 1 calc R
H33B H 1.2517 0.0574 0.7864 0.083 Uiso 1 1 calc R
C34 C 1.2366(4) 0.0554(2) 0.9962(8) 0.078(3) Uani 1 1 d .
H34A H 1.2979 0.0605 0.9966 0.093 Uiso 1 1 calc R
H34B H 1.2255 0.0312 1.0529 0.093 Uiso 1 1 calc R
C35 C 1.0646(4) 0.0628(2) 0.9478(7) 0.058(2) Uani 1 1 d .
H35A H 1.0086 0.0749 0.9321 0.070 Uiso 1 1 calc R
H35B H 1.0580 0.0333 0.9534 0.070 Uiso 1 1 calc R
C36 C 1.1025(4) 0.0787(3) 1.0805(7) 0.082(3) Uani 1 1 d .
H36A H 1.0684 0.1015 1.1143 0.099 Uiso 1 1 calc R
H36B H 1.1010 0.0574 1.1523 0.099 Uiso 1 1 calc R

loop_
_atom_site_aniso_label
_atom_site_aniso_U_11
_atom_site_aniso_U_22
_atom_site_aniso_U_33
_atom_site_aniso_U_23
_atom_site_aniso_U_13
_atom_site_aniso_U_12
Pb1 0.0595(2) 0.0459(2) 0.02985(16) 0.000 0.000 -0.01757(18)
Pb2 0.04064(11) 0.03110(12) 0.03785(12) -0.00015(11) 0.00065(12) -0.00588(11)
Pb3 0.04335(12) 0.03271(12) 0.04675(13) 0.00140(12) -0.00238(13) -0.00181(11)
Pb4 0.04828(12) 0.03618(13) 0.04080(13) -0.00002(12) -0.00039(12) -0.00378(12)
I1 0.0931(3) 0.0763(4) 0.0358(2) -0.0002(3) -0.0054(3) 0.0097(3)
I2 0.0596(3) 0.0580(3) 0.0473(2) 0.0112(2) 0.0074(2) -0.0121(3)
I3 0.0548(2) 0.0441(3) 0.0485(2) -0.0097(2) -0.0048(2) -0.0112(2)
I4 0.0609(2) 0.0439(2) 0.0364(2) -0.00193(19) -0.0014(2) 0.0167(2)
I5 0.0456(2) 0.0422(2) 0.0370(2) 0.00205(19) 0.0014(2) -0.0074(2)
I6 0.0536(2) 0.0495(3) 0.0366(2) -0.0036(2) -0.0011(2) -0.0086(2)
I7 0.0511(2) 0.0363(2) 0.0516(3) 0.0014(2) -0.0008(2) 0.0036(2)
I8 0.0497(2) 0.0464(3) 0.0473(2) -0.0062(2) -0.0061(2) 0.0039(2)
I9 0.0500(2) 0.0486(3) 0.0486(2) 0.0094(2) -0.0039(2) -0.0007(2)
I10 0.0549(2) 0.0349(2) 0.0434(2) 0.0024(2) -0.0011(2) -0.0099(2)
I11 0.0481(2) 0.0492(3) 0.0467(2) -0.0032(2) 0.0033(2) 0.0045(2)
I12 0.0491(2) 0.0433(2) 0.0430(2) 0.0011(2) -0.0045(2) 0.0001(2)
N11 0.041(2) 0.032(3) 0.026(2) -0.001(2) -0.002(2) -0.003(2)
N12 0.050(3) 0.033(3) 0.031(3) -0.002(2) -0.001(3) 0.002(3)
N21 0.084(4) 0.050(3) 0.053(3) 0.018(3) -0.032(3) -0.031(3)
N31 0.082(4) 0.091(5) 0.036(3) 0.004(3) -0.017(3) -0.023(4)
N32 0.075(4) 0.083(5) 0.051(3) 0.004(4) -0.026(4) 0.009(4)
C11 0.079(5) 0.035(4) 0.079(5) -0.001(4) 0.022(4) 0.002(4)
C12 0.078(5) 0.055(5) 0.028(3) 0.000(3) 0.005(3) 0.011(4)
C13 0.039(3) 0.068(5) 0.020(3) 0.008(3) 0.001(3) -0.003(3)
C14 0.037(3) 0.055(4) 0.054(4) 0.004(3) -0.007(3) 0.000(4)
C15 0.043(3) 0.058(4) 0.031(3) -0.002(3) -0.013(3) 0.003(3)
C16 0.046(4) 0.066(5) 0.050(4) -0.002(4) 0.008(3) -0.012(4)
C17 0.046(3) 0.033(3) 0.036(3) -0.006(3) 0.006(3) -0.002(3)
C18 0.072(5) 0.058(5) 0.073(5) -0.015(4) 0.009(5) -0.008(4)
C21 0.108(6) 0.055(5) 0.169(9) 0.044(6) -0.056(7) -0.023(5)
C22 0.079(4) 0.032(3) 0.045(4) -0.023(3) 0.010(4) -0.015(3)
C23 0.082(5) 0.043(4) 0.037(4) 0.000(3) -0.001(4) -0.011(4)
C24 0.237(12) 0.040(4) 0.041(4) 0.019(4) -0.056(5) -0.055(6)
C31 0.149(7) 0.060(5) 0.050(4) -0.012(4) 0.001(5) -0.058(5)
C32 0.071(4) 0.031(3) 0.061(4) 0.012(4) -0.015(4) -0.009(4)
C33 0.066(5) 0.065(5) 0.077(5) -0.013(4) -0.004(5) 0.017(5)
C34 0.070(4) 0.059(5) 0.104(6) -0.030(4) -0.030(5) 0.040(4)
C35 0.037(3) 0.081(5) 0.056(4) 0.012(4) 0.009(4) -0.013(4)
C36 0.068(4) 0.128(7) 0.050(4) 0.018(5) -0.021(4) -0.043(5)

loop_
_atom_type_symbol
_atom_type_description
_atom_type_scat_dispersion_real
_atom_type_scat_dispersion_imag
_atom_type_scat_source
C C 0.0033 0.0016 'International Tables Vol C Tables 4.2.6.8 and 6.1.1.4'
H H 0.0000 0.0000 'International Tables Vol C Tables 4.2.6.8 and 6.1.1.4'
N N 0.0061 0.0033 'International Tables Vol C Tables 4.2.6.8 and 6.1.1.4'
O O 0.0106 0.0060 'International Tables Vol C Tables 4.2.6.8 and 6.1.1.4'
I I -0.4742 1.8119 'International Tables Vol C Tables 4.2.6.8 and 6.1.1.4'
Pb Pb -3.3944 10.1111 'International Tables Vol C Tables 4.2.6.8 and 6.1.1.4'

loop_
_geom_angle_atom_site_label_1
_geom_angle_atom_site_label_2
_geom_angle_atom_site_label_3
_geom_angle
_geom_angle_site_symmetry_1
_geom_angle_site_symmetry_3
I2 Pb1 I2 92.050(19) 2_665 .
I2 Pb1 I1 87.617(14) 2_665 2_665
I2 Pb1 I1 89.529(14) . 2_665
I2 Pb1 I1 89.529(14) 2_665 .
I2 Pb1 I1 87.617(14) . .
I1 Pb1 I1 175.89(2) 2_665 .
I2 Pb1 I3 173.637(13) 2_665 .
I2 Pb1 I3 90.646(12) . .
I1 Pb1 I3 86.642(13) 2_665 .
I1 Pb1 I3 96.343(13) . .
I2 Pb1 I3 90.646(12) 2_665 2_665
I2 Pb1 I3 173.637(13) . 2_665
I1 Pb1 I3 96.343(13) 2_665 2_665
I1 Pb1 I3 86.642(13) . 2_665
I3 Pb1 I3 87.264(18) . 2_665
I5 Pb2 I4 85.220(13) . .
I5 Pb2 I6 92.786(13) . .
I4 Pb2 I6 87.054(13) . .
I5 Pb2 I7 87.310(12) . .
I4 Pb2 I7 169.009(14) . .
I6 Pb2 I7 85.266(13) . .
I5 Pb2 I3 86.734(13) . .
I4 Pb2 I3 90.888(13) . .
I6 Pb2 I3 177.919(14) . .
I7 Pb2 I3 96.730(13) . .
I5 Pb2 I2 179.040(15) . 1_556
I4 Pb2 I2 93.820(13) . 1_556
I6 Pb2 I2 87.151(13) . 1_556
I7 Pb2 I2 93.639(13) . 1_556
I3 Pb2 I2 93.295(13) . 1_556
I9 Pb3 I8 100.862(14) . .
I9 Pb3 I10 90.771(13) . .
I8 Pb3 I10 94.324(13) . .
I9 Pb3 I7 102.062(13) . .
I8 Pb3 I7 100.917(13) . .
I10 Pb3 I7 157.728(13) . .
I11 Pb4 I12 95.642(14) . .
I11 Pb4 I10 96.305(13) . .
I12 Pb4 I10 90.582(13) . .
Pb1 I2 Pb2 174.782(18) . 1_554
Pb1 I3 Pb2 171.735(17) . .
Pb2 I7 Pb3 77.665(11) . .
Pb4 I10 Pb3 85.904(12) . .
C14 N11 C12 108.1(5) . .
C14 N11 C16 107.1(4) . .
C12 N11 C16 108.2(5) . .
C14 N11 C11 112.1(5) . .
C12 N11 C11 110.4(5) . .
C16 N11 C11 111.0(5) . .
C18 N12 C13 109.3(5) . .
C18 N12 C15 109.8(5) . .
C13 N12 C15 109.5(4) . .
C18 N12 C17 110.7(5) . .
C13 N12 C17 109.2(4) . .
C15 N12 C17 108.4(4) . .
C23 N21 C22 109.7(5) . 2_565
C23 N21 C24 107.9(5) . .
C22 N21 C24 108.2(5) 2_565 .
C23 N21 C21 110.5(5) . .
C22 N21 C21 109.0(5) 2_565 .
C24 N21 C21 111.4(6) . .
C31 N31 C35 112.7(6) . .
C31 N31 C33 107.4(6) . .
C35 N31 C33 106.5(5) . .
C31 N31 H41A 110.1 . .
C35 N31 H41A 110.1 . .
C33 N31 H41A 110.1 . .
C36 N32 C32 112.3(6) . .
C36 N32 C34 105.5(6) . .
C32 N32 C34 109.0(5) . .
C36 N32 H42A 110.0 . .
C32 N32 H42A 110.0 . .
C34 N32 H42A 110.0 . .
N11 C11 H11A 109.5 . .
N11 C11 H11B 109.5 . .
H11A C11 H11B 109.5 . .
N11 C11 H11C 109.5 . .
H11A C11 H11C 109.5 . .
H11B C11 H11C 109.5 . .
N11 C12 C13 111.5(5) . .
N11 C12 H12A 109.3 . .
C13 C12 H12A 109.3 . .
N11 C12 H12B 109.3 . .
C13 C12 H12B 109.3 . .
H12A C12 H12B 108.0 . .
N12 C13 C12 109.3(4) . .
N12 C13 H13A 109.8 . .
C12 C13 H13A 109.8 . .
N12 C13 H13B 109.8 . .
C12 C13 H13B 109.8 . .
H13A C13 H13B 108.3 . .
N11 C14 C15 112.0(5) . .
N11 C14 H14A 109.2 . .
C15 C14 H14A 109.2 . .
N11 C14 H14B 109.2 . .
C15 C14 H14B 109.2 . .
H14A C14 H14B 107.9 . .
N12 C15 C14 108.0(4) . .
N12 C15 H15A 110.1 . .
C14 C15 H15A 110.1 . .
N12 C15 H15B 110.1 . .
C14 C15 H15B 110.1 . .
H15A C15 H15B 108.4 . .
N11 C16 C17 112.1(5) . .
N11 C16 H16A 109.2 . .
C17 C16 H16A 109.2 . .
N11 C16 H16B 109.2 . .
C17 C16 H16B 109.2 . .
H16A C16 H16B 107.9 . .
C16 C17 N12 108.7(4) . .
C16 C17 H17A 110.0 . .
N12 C17 H17A 110.0 . .
C16 C17 H17B 110.0 . .
N12 C17 H17B 110.0 . .
H17A C17 H17B 108.3 . .
N12 C18 H18A 109.5 . .
N12 C18 H18B 109.5 . .
H18A C18 H18B 109.5 . .
N12 C18 H18C 109.5 . .
H18A C18 H18C 109.5 . .
H18B C18 H18C 109.5 . .
N21 C21 H21A 109.5 . .
N21 C21 H21B 109.5 . .
H21A C21 H21B 109.5 . .
N21 C21 H21C 109.5 . .
H21A C21 H21C 109.5 . .
H21B C21 H21C 109.5 . .
N21 C22 C23 109.5(5) 2_565 .
N21 C22 H22A 109.8 2_565 .
C23 C22 H22A 109.8 . .
N21 C22 H22B 109.8 2_565 .
C23 C22 H22B 109.8 . .
H22A C22 H22B 108.2 . .
N21 C23 C22 110.1(5) . .
N21 C23 H23A 109.6 . .
C22 C23 H23A 109.6 . .
N21 C23 H23B 109.6 . .
C22 C23 H23B 109.6 . .
H23A C23 H23B 108.2 . .
C24 C24 N21 110.7(4) 2_565 .
C24 C24 H24A 109.5 2_565 .
N21 C24 H24A 109.5 . .
C24 C24 H24B 109.5 2_565 .
N21 C24 H24B 109.5 . .
H24A C24 H24B 108.1 . .
N31 C31 C32 111.4(6) . .
N31 C31 H31A 109.4 . .
C32 C31 H31A 109.4 . .
N31 C31 H31B 109.4 . .
C32 C31 H31B 109.4 . .
H31A C31 H31B 108.0 . .
N32 C32 C31 107.3(5) . .
N32 C32 H32A 110.3 . .
C31 C32 H32A 110.3 . .
N32 C32 H32B 110.3 . .
C31 C32 H32B 110.3 . .
H32A C32 H32B 108.5 . .
C34 C33 N31 108.4(6) . .
C34 C33 H33A 110.0 . .
N31 C33 H33A 110.0 . .
C34 C33 H33B 110.0 . .
N31 C33 H33B 110.0 . .
H33A C33 H33B 108.4 . .
C33 C34 N32 110.2(6) . .
C33 C34 H34A 109.6 . .
N32 C34 H34A 109.6 . .
C33 C34 H34B 109.6 . .
N32 C34 H34B 109.6 . .
H34A C34 H34B 108.1 . .
C36 C35 N31 107.6(5) . .
C36 C35 H35A 110.2 . .
N31 C35 H35A 110.2 . .
C36 C35 H35B 110.2 . .
N31 C35 H35B 110.2 . .
H35A C35 H35B 108.5 . .
N32 C36 C35 111.8(6) . .
N32 C36 H36A 109.3 . .
C35 C36 H36A 109.3 . .
N32 C36 H36B 109.3 . .
C35 C36 H36B 109.3 . .
H36A C36 H36B 107.9 . .

loop_
_geom_bond_atom_site_label_1
_geom_bond_atom_site_label_2
_geom_bond_distance
_geom_bond_site_symmetry_2
Pb1 I2 3.1956(5) 2_665
Pb1 I2 3.1956(5) .
Pb1 I1 3.2609(6) 2_665
Pb1 I1 3.2609(6) .
Pb1 I3 3.2730(5) .
Pb1 I3 3.2730(5) 2_665
Pb2 I5 3.1395(5) .
Pb2 I4 3.1792(5) .
Pb2 I6 3.2090(5) .
Pb2 I7 3.2627(5) .
Pb2 I3 3.2925(5) .
Pb2 I2 3.3785(5) 1_556
Pb3 I9 3.0348(5) .
Pb3 I8 3.0797(5) .
Pb3 I10 3.1656(5) .
Pb3 I7 3.3722(5) .
Pb4 I11 3.0287(5) .
Pb4 I12 3.0520(5) .
Pb4 I10 3.1133(5) .
I2 Pb2 3.3785(5) 1_554
N11 C14 1.491(7) .
N11 C12 1.493(7) .
N11 C16 1.501(7) .
N11 C11 1.515(8) .
N12 C18 1.499(8) .
N12 C13 1.509(7) .
N12 C15 1.510(7) .
N12 C17 1.515(7) .
N21 C23 1.483(8) .
N21 C22 1.501(8) 2_565
N21 C24 1.508(8) .
N21 C21 1.537(10) .
N31 C31 1.430(9) .
N31 C35 1.498(8) .
N31 C33 1.559(9) .
N31 H41A 0.9100 .
N32 C36 1.445(8) .
N32 C32 1.488(8) .
N32 C34 1.521(9) .
N32 H42A 0.9100 .
C11 H11A 0.9600 .
C11 H11B 0.9600 .
C11 H11C 0.9600 .
C12 C13 1.517(9) .
C12 H12A 0.9700 .
C12 H12B 0.9700 .
C13 H13A 0.9700 .
C13 H13B 0.9700 .
C14 C15 1.539(8) .
C14 H14A 0.9700 .
C14 H14B 0.9700 .
C15 H15A 0.9700 .
C15 H15B 0.9700 .
C16 C17 1.512(9) .
C16 H16A 0.9700 .
C16 H16B 0.9700 .
C17 H17A 0.9700 .
C17 H17B 0.9700 .
C18 H18A 0.9600 .
C18 H18B 0.9600 .
C18 H18C 0.9600 .
C21 H21A 0.9600 .
C21 H21B 0.9600 .
C21 H21C 0.9600 .
C22 N21 1.501(8) 2_565
C22 C23 1.553(9) .
C22 H22A 0.9700 .
C22 H22B 0.9700 .
C23 H23A 0.9700 .
C23 H23B 0.9700 .
C24 C24 1.500(18) 2_565
C24 H24A 0.9700 .
C24 H24B 0.9700 .
C31 C32 1.503(9) .
C31 H31A 0.9700 .
C31 H31B 0.9700 .
C32 H32A 0.9700 .
C32 H32B 0.9700 .
C33 C34 1.440(9) .
C33 H33A 0.9700 .
C33 H33B 0.9700 .
C34 H34A 0.9700 .
C34 H34B 0.9700 .
C35 C36 1.477(9) .
C35 H35A 0.9700 .
C35 H35B 0.9700 .
C36 H36A 0.9700 .
C36 H36B 0.9700 .
